data_1547868
loop_
_publ_author_name
'Kanzaki, M.'
'Xue, X.'
'Wu, Y.'
'Nie, S.'

_publ_section_title
;
 Crystal structures of two oxygen-deficient perovskite phases in the
 CaSiO3-CaAlO2.5 join :low pressure CaAl0.4Si0.6O2.8 phase
;
_journal_name_full 'Physics and Chemistry of Minerals'
_journal_page_first 717
_journal_page_last 733
_journal_volume 44
_journal_year 2017
_chemical_formula_sum 'Al0.4 Ca O2.8 Si0.6'
_chemical_name_common 'low-pressure CaAl0.4Si0.6O2.8 phase'
_chemical_name_mineral 'low-pressure CaAl0.4Si0.6O2.8 phase'
_space_group_IT_number 15
_space_group_name_H-M_alt 'C 1 2/c 1'
_symmetry_space_group_name_Hall '-C 2yc'
_symmetry_space_group_name_H-M 'C 1 2/c 1'
_cell_angle_alpha 90
_cell_angle_beta 97.9987(9)
_cell_angle_gamma 90
_cell_formula_units_Z 20
_cell_length_a 9.036(2)
_cell_length_b 5.18766(12)
_cell_length_c 21.6291(5)
_cell_volume 1004.0(2)
_cod_data_source_file defect-pv-10layer.cif
_cod_data_source_block CaAl0.4Si0.6O2.8
_cod_original_formula_sum 'Ca1.0 Al0.4 Si0.6 O2.8'
_cod_database_code 1547868

loop_
_space_group_symop_operation_xyz
'x, y, z'
'-x, -y, -z'
'-x, y, -z+1/2'
'x, -y, z+1/2'
'x+1/2, y+1/2, z'
'-x+1/2, -y+1/2, -z'
'-x+1/2, y+1/2, -z+1/2'
'x+1/2, -y+1/2, z+1/2'

loop_
_atom_site_label
_atom_site_occupancy
_atom_site_fract_x
_atom_site_fract_y
_atom_site_fract_z
_atom_site_adp_type
_atom_site_B_iso_or_equiv
_atom_site_type_symbol
ST 1.0 0.6435(5) 0.7579(7) 0.18399(9) Biso 0.28(4) Si
SO 1.0 0.250000 0.250000 0.500000 Biso 0.57(7) Si
Al 1.0 0.0525(6) 0.2429(8) 0.90160(10) Biso 0.32(5) Al
Ca1 1.0 0.000000 0.8008(7) 0.250000 Biso 1.15(7) Ca
Ca2 1.0 0.7953(4) 0.7442(5) 0.63905(7) Biso 0.30(3) Ca
Ca3 1.0 0.4028(4) 0.7512(6) 0.45908(7) Biso 0.67(4) Ca
O1 1.0 0.8316(9) 0.2210(14) 0.24322(17) Biso 0.53(4) O
O2 1.0 0.8617(9) 0.5277(17) 0.5509(4) Biso 0.53(4) O
O3 1.0 0.8015(10) 0.2404(16) 0.6543(3) Biso 0.53(4) O
O4 1.0 0.9316(10) 0.4763(16) 0.8389(3) Biso 0.53(4) O
O5 1.0 0.8938(10) 0.7687(16) 0.4507(4) Biso 0.53(4) O
O6 1.0 0.9598(10) 0.0225(16) 0.3509(3) Biso 0.53(4) O
O7 1.0 0.1683(9) 0.0135(18) 0.9532(4) Biso 0.53(4) O
